data_7033019
loop_
_publ_author_name
'Ogawa, Takahiko'
'Suzuki, Tatsuya'
'Hein, Nicholas M.'
'Pick, Fraser S.'
'Fryzuk, Michael D.'

_publ_section_title
;
 Cleavage of an aryl carbon-nitrogen bond of a phosphazido iron(II)
 complex promoted by hydride metathesis.
;
_journal_issue 1
_journal_name_full 'Dalton transactions (Cambridge, England : 2003)'
_journal_page_first 54
_journal_page_last 57
_journal_paper_doi 10.1039/c4dt03136a
_journal_volume 44
_journal_year 2015
_chemical_formula_moiety '0.5(C39 H62 K N4 O2 P)'
_chemical_formula_sum 'C19.5 H31 K0.5 N2 O P0.5'
_chemical_formula_weight 344.50
_chemical_name_systematic
;
 ?
;
_chemical_properties_physical Moisture-sensitive
_space_group_crystal_system triclinic
_space_group_IT_number 2
_space_group_name_Hall '-P 1'
_space_group_name_H-M_alt 'P -1'
_symmetry_space_group_name_Hall '-P 1'
_symmetry_space_group_name_H-M 'P -1'
_atom_sites_solution_hydrogens geom
_atom_sites_solution_primary iterative
_audit_creation_date 2014-07-10
_audit_creation_method
;
Olex2 1.2
(compiled 2014.06.27 svn.r2953 for OlexSys, GUI svn.r4855)
;
_cell_angle_alpha 74.814(5)
_cell_angle_beta 79.099(5)
_cell_angle_gamma 84.049(5)
_cell_formula_units_Z 4
_cell_length_a 9.742(2)
_cell_length_b 10.616(2)
_cell_length_c 19.454(5)
_cell_measurement_reflns_used 9755
_cell_measurement_temperature 90
_cell_measurement_theta_max 30.31
_cell_measurement_theta_min 2.58
_cell_volume 1903.5(7)
_computing_molecular_graphics 'Olex2 (Dolomanov et al., 2009)'
_computing_publication_material 'Olex2 (Dolomanov et al., 2009)'
_computing_structure_refinement 'ShelXL (Sheldrick, 2008)'
_computing_structure_solution 'olex2.solve (Bourhis et al., 2013)'
_diffrn_ambient_temperature 90
_diffrn_measured_fraction_theta_full 0.991
_diffrn_measured_fraction_theta_max 0.966
_diffrn_measurement_device_type 'Bruker APEX-II CCD'
_diffrn_measurement_method '\f and \w scans'
_diffrn_radiation_monochromator graphite
_diffrn_radiation_type MoK\a
_diffrn_radiation_wavelength 0.71073
_diffrn_reflns_av_R_equivalents 0.0302
_diffrn_reflns_av_unetI/netI 0.0353
_diffrn_reflns_Laue_measured_fraction_full 0.991
_diffrn_reflns_Laue_measured_fraction_max 0.966
_diffrn_reflns_limit_h_max 13
_diffrn_reflns_limit_h_min -13
_diffrn_reflns_limit_k_max 15
_diffrn_reflns_limit_k_min -15
_diffrn_reflns_limit_l_max 25
_diffrn_reflns_limit_l_min -27
_diffrn_reflns_number 39455
_diffrn_reflns_point_group_measured_fraction_full 0.991
_diffrn_reflns_point_group_measured_fraction_max 0.966
_diffrn_reflns_theta_full 25.242
_diffrn_reflns_theta_max 30.544
_diffrn_reflns_theta_min 1.991
_diffrn_standards_number 0
_exptl_absorpt_coefficient_mu 0.220
_exptl_absorpt_correction_type none
_exptl_crystal_colour yellow
_exptl_crystal_colour_primary yellow
_exptl_crystal_density_diffrn 1.202
_exptl_crystal_description Prism
_exptl_crystal_F_000 748
_exptl_crystal_size_max 0.31
_exptl_crystal_size_mid 0.26
_exptl_crystal_size_min 0.19
_refine_diff_density_max 0.916
_refine_diff_density_min -0.390
_refine_diff_density_rms 0.088
_refine_ls_extinction_method none
_refine_ls_goodness_of_fit_ref 1.207
_refine_ls_hydrogen_treatment constr
_refine_ls_matrix_type full
_refine_ls_number_parameters 434
_refine_ls_number_reflns 11257
_refine_ls_number_restraints 0
_refine_ls_restrained_S_all 1.207
_refine_ls_R_factor_all 0.0765
_refine_ls_R_factor_gt 0.0625
_refine_ls_shift/su_max 0.001
_refine_ls_shift/su_mean 0.000
_refine_ls_structure_factor_coef Fsqd
_refine_ls_weighting_details 'w=1/[\s^2^(Fo^2^)+5.7861P] where P=(Fo^2^+2Fc^2^)/3'
_refine_ls_weighting_scheme calc
_refine_ls_wR_factor_gt 0.1580
_refine_ls_wR_factor_ref 0.1637
_reflns_Friedel_coverage 0.000
_reflns_number_gt 9244
_reflns_number_total 11257
_reflns_threshold_expression 'I > 2\s(I)'
_cod_data_source_file c4dt03136a2.cif
_cod_data_source_block mo_mf941_0m
_cod_depositor_comments 'Adding full bibliography for 7033017--7033020.cif.'
_cod_original_cell_volume 1903.6(8)
_cod_original_formula_sum 'C19.50 H31 K0.50 N2 O P0.50'
_cod_database_code 7033019
_shelxl_version_number 2014-3
_shelx_space_group_comment
;
The symmetry employed for this shelxl refinement is uniquely defined
by the following loop, which should always be used as a source of
symmetry information in preference to the above space-group names.
They are only intended as comments.
;
_shelx_estimated_absorpt_t_max 0.959
_shelx_estimated_absorpt_t_min 0.935
_olex2_refinement_description
;
1. Fixed Uiso
 At 1.2 times of:
  All C(H) groups, All C(H,H) groups
 At 1.5 times of:
  All C(H,H,H) groups
2.a Ternary CH refined with riding coordinates:
 C18(H18), C21(H21), C15(H15), C8(H8)
2.b Secondary CH2 refined with riding coordinates:
 C3(H3a,H3b), C5(H5a,H5b), C33(H33a,H33b), C32(H32a,H32b), C4(H4a,H4b),
 C35(H35a,H35b), C37(H37a,H37b), C36(H36a,H36b), C39(H39a,H39b), C34(H34a,H34b),
  C38(H38a,H38b)
2.c Aromatic/amide H refined with riding coordinates:
 C13(H13), C12(H12), C29(H29), C11(H11), C28(H28), C27(H27)
2.d Idealised Me refined as rotating group:
 C23(H23a,H23b,H23c), C31(H31a,H31b,H31c), C9(H9a,H9b,H9c), C20(H20a,H20b,
 H20c), C17(H17a,H17b,H17c), C16(H16a,H16b,H16c), C22(H22a,H22b,H22c), C26(H26a,
 H26b,H26c), C19(H19a,H19b,H19c), C10(H10a,H10b,H10c)
;
_olex2_submission_special_instructions 'No special instructions were received'

loop_
_space_group_symop_operation_xyz
'x, y, z'
'-x, -y, -z'

loop_
_atom_site_label
_atom_site_type_symbol
_atom_site_fract_x
_atom_site_fract_y
_atom_site_fract_z
_atom_site_U_iso_or_equiv
_atom_site_adp_type
_atom_site_occupancy
_atom_site_site_symmetry_order
_atom_site_calc_flag
_atom_site_refinement_flags_posn
K1 K 0.05974(6) 0.35697(6) 0.73134(3) 0.01689(12) Uani 1 1 d .
P1 P 0.23877(6) 0.98374(6) 0.78274(3) 0.01144(12) Uani 1 1 d .
O1 O -0.1656(2) 0.3142(2) 0.83515(11) 0.0238(4) Uani 1 1 d .
N3 N 0.2304(2) 1.1558(2) 0.85032(11) 0.0135(4) Uani 1 1 d .
O2 O -0.0979(2) 0.2637(2) 0.64647(11) 0.0246(4) Uani 1 1 d .
N2 N 0.2152(2) 1.1392(2) 0.78617(11) 0.0137(4) Uani 1 1 d .
N4 N 0.1981(2) 1.2736(2) 0.85425(11) 0.0144(4) Uani 1 1 d .
N1 N 0.1719(2) 0.7837(2) 0.68998(11) 0.0138(4) Uani 1 1 d .
C2 C 0.2689(3) 0.9868(2) 0.69183(13) 0.0128(4) Uani 1 1 d .
C24 C 0.2157(2) 1.3025(2) 0.91935(13) 0.0126(4) Uani 1 1 d .
C30 C 0.2797(3) 1.2209(2) 0.97620(13) 0.0143(4) Uani 1 1 d .
C6 C 0.1493(3) 0.7010(2) 0.64854(13) 0.0131(4) Uani 1 1 d .
C14 C 0.0100(3) 0.6879(2) 0.63959(13) 0.0142(4) Uani 1 1 d .
C1 C 0.2351(2) 0.8935(2) 0.65905(13) 0.0128(4) Uani 1 1 d .
C25 C 0.1653(3) 1.4300(3) 0.92384(14) 0.0155(5) Uani 1 1 d .
C13 C -0.0153(3) 0.6000(3) 0.60204(13) 0.0158(5) Uani 1 1 d .
H13 H -0.1085 0.5919 0.5964 0.019 Uiso 1 1 calc R
C3 C 0.3365(3) 1.1027(3) 0.63628(13) 0.0155(5) Uani 1 1 d .
H3A H 0.4177 1.1289 0.6521 0.019 Uiso 1 1 calc R
H3B H 0.2685 1.1787 0.6270 0.019 Uiso 1 1 calc R
C18 C 0.0851(3) 0.8940(2) 0.83104(13) 0.0142(4) Uani 1 1 d .
H18 H 0.0943 0.8077 0.8185 0.017 Uiso 1 1 calc R
C12 C 0.0930(3) 0.5239(3) 0.57262(14) 0.0164(5) Uani 1 1 d .
H12 H 0.0745 0.4658 0.5461 0.020 Uiso 1 1 calc R
C21 C 0.3864(3) 0.9044(2) 0.82786(14) 0.0146(4) Uani 1 1 d .
H21 H 0.3639 0.9072 0.8798 0.017 Uiso 1 1 calc R
C15 C -0.1093(3) 0.7700(3) 0.67177(14) 0.0162(5) Uani 1 1 d .
H15 H -0.0730 0.8564 0.6687 0.019 Uiso 1 1 calc R
C23 C 0.4093(3) 0.7617(3) 0.82398(16) 0.0204(5) Uani 1 1 d .
H23A H 0.3260 0.7145 0.8497 0.031 Uiso 1 1 calc GR
H23B H 0.4905 0.7215 0.8464 0.031 Uiso 1 1 calc GR
H23C H 0.4262 0.7576 0.7733 0.031 Uiso 1 1 calc GR
C29 C 0.2941(3) 1.2714(3) 1.03359(14) 0.0179(5) Uani 1 1 d .
H29 H 0.3387 1.2177 1.0713 0.021 Uiso 1 1 calc R
C7 C 0.2590(3) 0.6205(2) 0.62029(13) 0.0143(4) Uani 1 1 d .
C5 C 0.2783(3) 0.9452(3) 0.57687(13) 0.0152(5) Uani 1 1 d .
H5A H 0.3227 0.8740 0.5545 0.018 Uiso 1 1 calc R
H5B H 0.1962 0.9847 0.5540 0.018 Uiso 1 1 calc R
C11 C 0.2285(3) 0.5340(3) 0.58249(14) 0.0163(5) Uani 1 1 d .
H11 H 0.3025 0.4809 0.5631 0.020 Uiso 1 1 calc R
C33 C -0.3380(3) 0.2853(3) 0.94240(16) 0.0228(6) Uani 1 1 d .
H33A H -0.3454 0.3393 0.9776 0.027 Uiso 1 1 calc R
H33B H -0.3857 0.2033 0.9664 0.027 Uiso 1 1 calc R
C31 C 0.3336(3) 1.0826(3) 0.97895(16) 0.0215(5) Uani 1 1 d .
H31A H 0.2567 1.0305 0.9784 0.032 Uiso 1 1 calc GR
H31B H 0.3728 1.0461 1.0233 0.032 Uiso 1 1 calc GR
H31C H 0.4067 1.0808 0.9369 0.032 Uiso 1 1 calc GR
C9 C 0.4334(3) 0.5228(3) 0.70152(16) 0.0269(6) Uani 1 1 d .
H9A H 0.3632 0.5380 0.7422 0.040 Uiso 1 1 calc GR
H9B H 0.5272 0.5306 0.7108 0.040 Uiso 1 1 calc GR
H9C H 0.4260 0.4348 0.6958 0.040 Uiso 1 1 calc GR
C20 C -0.0460(3) 0.9692(3) 0.80515(15) 0.0196(5) Uani 1 1 d .
H20A H -0.0550 1.0558 0.8151 0.029 Uiso 1 1 calc GR
H20B H -0.1288 0.9210 0.8307 0.029 Uiso 1 1 calc GR
H20C H -0.0382 0.9789 0.7531 0.029 Uiso 1 1 calc GR
C28 C 0.2461(3) 1.3960(3) 1.03765(15) 0.0233(6) Uani 1 1 d .
H28 H 0.2572 1.4279 1.0775 0.028 Uiso 1 1 calc R
C32 C -0.1844(3) 0.2563(3) 0.91168(14) 0.0212(5) Uani 1 1 d .
H32A H -0.1216 0.2945 0.9344 0.025 Uiso 1 1 calc R
H32B H -0.1625 0.1608 0.9212 0.025 Uiso 1 1 calc R
C17 C -0.1560(3) 0.7039(3) 0.75206(15) 0.0222(5) Uani 1 1 d .
H17A H -0.1937 0.6196 0.7565 0.033 Uiso 1 1 calc GR
H17B H -0.2285 0.7601 0.7735 0.033 Uiso 1 1 calc GR
H17C H -0.0756 0.6901 0.7773 0.033 Uiso 1 1 calc GR
C16 C -0.2347(3) 0.7957(3) 0.63272(17) 0.0229(6) Uani 1 1 d .
H16A H -0.2027 0.8275 0.5806 0.034 Uiso 1 1 calc GR
H16B H -0.2997 0.8617 0.6502 0.034 Uiso 1 1 calc GR
H16C H -0.2823 0.7145 0.6421 0.034 Uiso 1 1 calc GR
C22 C 0.5171(3) 0.9802(3) 0.79210(15) 0.0199(5) Uani 1 1 d .
H22A H 0.5409 0.9769 0.7413 0.030 Uiso 1 1 calc GR
H22B H 0.5952 0.9410 0.8172 0.030 Uiso 1 1 calc GR
H22C H 0.4987 1.0715 0.7949 0.030 Uiso 1 1 calc GR
C4 C 0.3826(3) 1.0479(3) 0.56918(14) 0.0194(5) Uani 1 1 d .
H4A H 0.3791 1.1180 0.5244 0.023 Uiso 1 1 calc R
H4B H 0.4792 1.0079 0.5680 0.023 Uiso 1 1 calc R
C26 C 0.0914(3) 1.5182(3) 0.86612(14) 0.0181(5) Uani 1 1 d .
H26A H 0.1572 1.5391 0.8204 0.027 Uiso 1 1 calc GR
H26B H 0.0561 1.5990 0.8804 0.027 Uiso 1 1 calc GR
H26C H 0.0130 1.4737 0.8600 0.027 Uiso 1 1 calc GR
C35 C -0.2998(3) 0.3218(3) 0.81433(17) 0.0284(6) Uani 1 1 d .
H35A H -0.3214 0.2363 0.8087 0.034 Uiso 1 1 calc R
H35B H -0.3037 0.3883 0.7682 0.034 Uiso 1 1 calc R
C19 C 0.0723(3) 0.8681(3) 0.91337(14) 0.0193(5) Uani 1 1 d .
H19A H 0.1552 0.8159 0.9288 0.029 Uiso 1 1 calc GR
H19B H -0.0117 0.8202 0.9369 0.029 Uiso 1 1 calc GR
H19C H 0.0654 0.9515 0.9269 0.029 Uiso 1 1 calc GR
C37 C -0.1151(3) 0.1400(3) 0.56189(16) 0.0238(6) Uani 1 1 d .
H37A H -0.1000 0.1862 0.5100 0.029 Uiso 1 1 calc R
H37B H -0.1028 0.0446 0.5665 0.029 Uiso 1 1 calc R
C36 C -0.0158(3) 0.1842(3) 0.60202(16) 0.0217(5) Uani 1 1 d .
H36A H 0.0292 0.1073 0.6324 0.026 Uiso 1 1 calc R
H36B H 0.0582 0.2354 0.5671 0.026 Uiso 1 1 calc R
C39 C -0.2310(3) 0.2944(4) 0.62333(18) 0.0308(7) Uani 1 1 d .
H39A H -0.2278 0.3737 0.5828 0.037 Uiso 1 1 calc R
H39B H -0.3047 0.3093 0.6635 0.037 Uiso 1 1 calc R
C8 C 0.4080(3) 0.6239(3) 0.63246(14) 0.0168(5) Uani 1 1 d .
H8 H 0.4197 0.7124 0.6388 0.020 Uiso 1 1 calc R
C34 C -0.4008(3) 0.3604(4) 0.87551(18) 0.0309(7) Uani 1 1 d .
H34A H -0.4962 0.3334 0.8780 0.037 Uiso 1 1 calc R
H34B H -0.4045 0.4560 0.8703 0.037 Uiso 1 1 calc R
C10 C 0.5171(3) 0.6013(3) 0.56855(16) 0.0239(6) Uani 1 1 d .
H10A H 0.5158 0.5110 0.5651 0.036 Uiso 1 1 calc GR
H10B H 0.6102 0.6169 0.5757 0.036 Uiso 1 1 calc GR
H10C H 0.4953 0.6616 0.5239 0.036 Uiso 1 1 calc GR
C27 C 0.1812(3) 1.4743(3) 0.98263(15) 0.0216(5) Uani 1 1 d .
H27 H 0.1468 1.5603 0.9853 0.026 Uiso 1 1 calc R
C38 C -0.2585(3) 0.1771(4) 0.5996(2) 0.0369(8) Uani 1 1 d .
H38A H -0.3272 0.1994 0.5661 0.044 Uiso 1 1 calc R
H38B H -0.2933 0.1056 0.6415 0.044 Uiso 1 1 calc R

loop_
_atom_site_aniso_label
_atom_site_aniso_U_11
_atom_site_aniso_U_22
_atom_site_aniso_U_33
_atom_site_aniso_U_23
_atom_site_aniso_U_13
_atom_site_aniso_U_12
K1 0.0181(3) 0.0193(3) 0.0125(2) -0.00258(19) -0.00368(19) 0.00134(19)
P1 0.0115(3) 0.0133(3) 0.0101(3) -0.0044(2) -0.0017(2) -0.0002(2)
O1 0.0194(10) 0.0373(12) 0.0132(9) -0.0031(8) -0.0026(7) -0.0033(8)
N3 0.0138(9) 0.0152(10) 0.0126(9) -0.0053(8) -0.0023(7) -0.0015(7)
O2 0.0260(10) 0.0293(11) 0.0238(10) -0.0132(9) -0.0093(8) 0.0007(8)
N2 0.0156(10) 0.0150(10) 0.0120(9) -0.0059(8) -0.0034(7) 0.0008(7)
N4 0.0164(10) 0.0154(10) 0.0134(9) -0.0057(8) -0.0051(8) 0.0003(8)
N1 0.0148(10) 0.0166(10) 0.0113(9) -0.0057(8) -0.0009(7) -0.0028(8)
C2 0.0133(10) 0.0154(11) 0.0108(10) -0.0048(8) -0.0019(8) -0.0017(8)
C24 0.0124(10) 0.0149(11) 0.0112(10) -0.0046(8) -0.0009(8) -0.0025(8)
C30 0.0134(11) 0.0171(11) 0.0123(10) -0.0039(9) -0.0008(8) -0.0019(9)
C6 0.0152(11) 0.0138(10) 0.0107(10) -0.0034(8) -0.0027(8) -0.0015(8)
C14 0.0162(11) 0.0145(11) 0.0122(10) -0.0023(9) -0.0033(8) -0.0026(9)
C1 0.0113(10) 0.0157(11) 0.0123(10) -0.0056(9) -0.0024(8) 0.0011(8)
C25 0.0175(11) 0.0150(11) 0.0143(11) -0.0041(9) -0.0019(9) -0.0023(9)
C13 0.0176(12) 0.0172(11) 0.0136(11) -0.0026(9) -0.0046(9) -0.0045(9)
C3 0.0183(12) 0.0156(11) 0.0131(11) -0.0039(9) -0.0011(9) -0.0049(9)
C18 0.0141(11) 0.0162(11) 0.0122(10) -0.0035(9) -0.0008(8) -0.0020(9)
C12 0.0211(12) 0.0161(11) 0.0136(11) -0.0043(9) -0.0035(9) -0.0049(9)
C21 0.0142(11) 0.0160(11) 0.0138(11) -0.0047(9) -0.0032(9) 0.0014(9)
C15 0.0151(11) 0.0163(11) 0.0181(12) -0.0048(9) -0.0036(9) -0.0014(9)
C23 0.0221(13) 0.0174(12) 0.0226(13) -0.0070(10) -0.0056(10) 0.0033(10)
C29 0.0189(12) 0.0228(13) 0.0131(11) -0.0049(10) -0.0035(9) -0.0039(10)
C7 0.0165(11) 0.0157(11) 0.0117(10) -0.0047(9) -0.0019(8) -0.0024(9)
C5 0.0181(11) 0.0179(11) 0.0105(10) -0.0044(9) -0.0018(9) -0.0033(9)
C11 0.0196(12) 0.0161(11) 0.0140(11) -0.0063(9) -0.0011(9) -0.0009(9)
C33 0.0187(13) 0.0257(14) 0.0211(13) -0.0040(11) 0.0020(10) -0.0027(10)
C31 0.0263(14) 0.0193(13) 0.0223(13) -0.0079(10) -0.0122(11) 0.0057(10)
C9 0.0206(13) 0.0377(17) 0.0209(13) -0.0047(12) -0.0067(11) 0.0038(12)
C20 0.0143(11) 0.0244(13) 0.0200(12) -0.0069(10) -0.0007(9) -0.0009(10)
C28 0.0319(15) 0.0256(14) 0.0165(12) -0.0096(11) -0.0071(11) -0.0021(11)
C32 0.0223(13) 0.0256(14) 0.0140(11) -0.0023(10) -0.0022(10) -0.0018(10)
C17 0.0197(13) 0.0254(14) 0.0196(13) -0.0053(11) 0.0011(10) -0.0013(10)
C16 0.0173(12) 0.0252(14) 0.0295(15) -0.0091(12) -0.0106(11) 0.0025(10)
C22 0.0134(11) 0.0251(13) 0.0216(13) -0.0061(11) -0.0034(9) -0.0009(10)
C4 0.0229(13) 0.0233(13) 0.0120(11) -0.0063(10) 0.0034(9) -0.0076(10)
C26 0.0251(13) 0.0137(11) 0.0156(11) -0.0038(9) -0.0040(10) 0.0003(9)
C35 0.0278(15) 0.0368(17) 0.0227(14) -0.0043(12) -0.0104(12) -0.0085(13)
C19 0.0202(12) 0.0237(13) 0.0132(11) -0.0033(10) -0.0003(9) -0.0052(10)
C37 0.0260(14) 0.0258(14) 0.0207(13) -0.0062(11) -0.0026(11) -0.0072(11)
C36 0.0220(13) 0.0213(13) 0.0227(13) -0.0066(11) -0.0054(10) -0.0001(10)
C39 0.0240(15) 0.047(2) 0.0236(14) -0.0136(14) -0.0058(12) 0.0064(13)
C8 0.0150(11) 0.0207(12) 0.0176(12) -0.0091(10) -0.0049(9) 0.0020(9)
C34 0.0199(14) 0.0395(18) 0.0288(16) -0.0006(13) -0.0043(12) -0.0019(12)
C10 0.0171(12) 0.0340(16) 0.0244(14) -0.0151(12) -0.0015(10) -0.0016(11)
C27 0.0304(15) 0.0180(12) 0.0188(12) -0.0086(10) -0.0050(11) 0.0002(10)
C38 0.0220(15) 0.063(2) 0.0313(17) -0.0211(17) 0.0006(13) -0.0153(15)

loop_
_atom_type_symbol
_atom_type_description
_atom_type_scat_dispersion_real
_atom_type_scat_dispersion_imag
_atom_type_scat_source
C C 0.0033 0.0016 'International Tables Vol C Tables 4.2.6.8 and 6.1.1.4'
H H 0.0000 0.0000 'International Tables Vol C Tables 4.2.6.8 and 6.1.1.4'
K K 0.2009 0.2494 'International Tables Vol C Tables 4.2.6.8 and 6.1.1.4'
N N 0.0061 0.0033 'International Tables Vol C Tables 4.2.6.8 and 6.1.1.4'
O O 0.0106 0.0060 'International Tables Vol C Tables 4.2.6.8 and 6.1.1.4'
P P 0.1023 0.0942 'International Tables Vol C Tables 4.2.6.8 and 6.1.1.4'

loop_
_geom_angle_atom_site_label_1
_geom_angle_atom_site_label_2
_geom_angle_atom_site_label_3
_geom_angle
_geom_angle_site_symmetry_1
_geom_angle_site_symmetry_3
O1 K1 N3 85.63(6) . 1_545
O1 K1 O2 85.83(7) . .
O1 K1 N2 96.97(7) . 1_545
O1 K1 N4 81.13(7) . 1_545
O1 K1 C14 104.02(7) . .
O1 K1 C13 108.72(7) . .
O1 K1 C12 131.07(7) . .
O1 K1 C11 151.39(7) . .
N3 K1 C14 143.86(6) 1_545 .
O2 K1 N3 121.80(6) . 1_545
O2 K1 C14 93.89(6) . .
O2 K1 C13 71.85(7) . .
O2 K1 C12 67.81(7) . .
O2 K1 C11 88.82(7) . .
N2 K1 N3 23.43(6) 1_545 1_545
N2 K1 O2 102.22(7) 1_545 .
N2 K1 N4 45.55(6) 1_545 1_545
N2 K1 C14 154.39(7) 1_545 .
N2 K1 C13 152.85(7) 1_545 .
N2 K1 C12 127.67(7) 1_545 .
N2 K1 C11 111.63(7) 1_545 .
N4 K1 N3 22.60(6) 1_545 1_545
N4 K1 O2 142.45(7) 1_545 .
N4 K1 C14 123.39(6) 1_545 .
N4 K1 C13 145.69(7) 1_545 .
N4 K1 C12 143.16(7) 1_545 .
N4 K1 C11 118.22(7) 1_545 .
C13 K1 N3 161.71(6) . 1_545
C13 K1 C14 23.23(6) . .
C13 K1 C11 43.31(7) . .
C12 K1 N3 143.26(7) . 1_545
C12 K1 C14 42.27(6) . .
C12 K1 C13 25.23(7) . .
C12 K1 C11 25.06(7) . .
C11 K1 N3 120.60(6) . 1_545
C11 K1 C14 48.31(6) . .
N2 P1 C2 105.48(11) . .
N2 P1 C18 110.69(12) . .
N2 P1 C21 110.11(11) . .
C2 P1 C18 111.66(12) . .
C2 P1 C21 112.41(12) . .
C18 P1 C21 106.55(12) . .
C32 O1 K1 133.44(16) . .
C35 O1 K1 118.43(17) . .
C35 O1 C32 106.7(2) . .
N2 N3 K1 53.55(12) . 1_565
N4 N3 K1 59.49(13) . 1_565
N4 N3 N2 111.3(2) . .
C36 O2 K1 113.99(16) . .
C39 O2 K1 137.17(18) . .
C39 O2 C36 107.3(2) . .
P1 N2 K1 138.67(11) . 1_565
N3 N2 K1 103.02(14) . 1_565
N3 N2 P1 112.50(17) . .
N3 N4 K1 97.91(15) . 1_565
N3 N4 C24 115.7(2) . .
C24 N4 K1 144.57(16) . 1_565
C1 N1 C6 120.5(2) . .
C1 C2 P1 128.02(19) . .
C1 C2 C3 111.8(2) . .
C3 C2 P1 120.21(18) . .
C30 C24 N4 127.7(2) . .
C25 C24 N4 113.2(2) . .
C25 C24 C30 119.0(2) . .
C24 C30 C31 124.2(2) . .
C29 C30 C24 118.5(2) . .
C29 C30 C31 117.2(2) . .
N1 C6 C14 119.2(2) . .
N1 C6 C7 122.0(2) . .
C7 C6 C14 118.6(2) . .
C6 C14 K1 85.75(14) . .
C6 C14 C15 119.2(2) . .
C13 C14 K1 66.18(14) . .
C13 C14 C6 119.9(2) . .
C13 C14 C15 120.9(2) . .
C15 C14 K1 118.37(15) . .
N1 C1 C2 128.4(2) . .
N1 C1 C5 124.1(2) . .
C2 C1 C5 107.5(2) . .
C24 C25 C26 120.8(2) . .
C27 C25 C24 119.8(2) . .
C27 C25 C26 119.3(2) . .
C14 C13 K1 90.60(15) . .
C12 C13 K1 72.50(15) . .
C12 C13 C14 121.4(2) . .
C2 C3 C4 102.3(2) . .
C20 C18 P1 109.22(18) . .
C20 C18 C19 111.1(2) . .
C19 C18 P1 112.39(18) . .
C13 C12 K1 82.27(15) . .
C11 C12 K1 83.52(15) . .
C11 C12 C13 119.0(2) . .
C23 C21 P1 110.20(18) . .
C23 C21 C22 111.4(2) . .
C22 C21 P1 108.89(18) . .
C14 C15 C17 109.6(2) . .
C14 C15 C16 113.8(2) . .
C16 C15 C17 109.7(2) . .
C28 C29 C30 122.4(3) . .
C6 C7 C8 120.9(2) . .
C11 C7 C6 119.4(2) . .
C11 C7 C8 119.7(2) . .
C4 C5 C1 104.1(2) . .
C12 C11 K1 71.41(15) . .
C12 C11 C7 121.6(2) . .
C7 C11 K1 90.38(15) . .
C32 C33 C34 103.7(2) . .
C29 C28 C27 118.8(3) . .
O1 C32 C33 107.0(2) . .
C5 C4 C3 105.0(2) . .
O1 C35 C34 104.4(2) . .
C38 C37 C36 103.1(2) . .
O2 C36 C37 107.5(2) . .
O2 C39 C38 104.8(3) . .
C7 C8 C9 110.3(2) . .
C7 C8 C10 112.5(2) . .
C9 C8 C10 110.0(2) . .
C35 C34 C33 102.8(3) . .
C25 C27 C28 121.4(3) . .
C39 C38 C37 102.4(3) . .

loop_
_geom_bond_atom_site_label_1
_geom_bond_atom_site_label_2
_geom_bond_distance
_geom_bond_site_symmetry_2
K1 O1 2.675(2) .
K1 N3 3.288(2) 1_545
K1 O2 2.863(2) .
K1 N2 2.715(2) 1_545
K1 N4 2.860(2) 1_545
K1 C14 3.529(3) .
K1 C13 3.228(3) .
K1 C12 3.107(3) .
K1 C11 3.257(3) .
P1 N2 1.660(2) .
P1 C2 1.729(2) .
P1 C18 1.824(3) .
P1 C21 1.840(3) .
O1 C32 1.438(3) .
O1 C35 1.429(4) .
N3 K1 3.288(2) 1_565
N3 N2 1.342(3) .
N3 N4 1.276(3) .
O2 C36 1.442(4) .
O2 C39 1.430(4) .
N2 K1 2.715(2) 1_565
N4 K1 2.860(2) 1_565
N4 C24 1.423(3) .
N1 C6 1.396(3) .
N1 C1 1.320(3) .
C2 C1 1.405(3) .
C2 C3 1.522(3) .
C24 C30 1.417(3) .
C24 C25 1.411(4) .
C30 C29 1.394(4) .
C30 C31 1.498(4) .
C6 C14 1.426(3) .
C6 C7 1.417(3) .
C14 C13 1.392(4) .
C14 C15 1.517(4) .
C1 C5 1.539(3) .
C25 C26 1.507(4) .
C25 C27 1.385(4) .
C13 C12 1.389(4) .
C3 C4 1.538(4) .
C18 C20 1.531(4) .
C18 C19 1.535(4) .
C12 C11 1.389(4) .
C21 C23 1.527(4) .
C21 C22 1.529(4) .
C15 C17 1.537(4) .
C15 C16 1.522(4) .
C29 C28 1.374(4) .
C7 C11 1.402(3) .
C7 C8 1.520(4) .
C5 C4 1.527(4) .
C33 C32 1.534(4) .
C33 C34 1.536(4) .
C9 C8 1.528(4) .
C28 C27 1.385(4) .
C35 C34 1.511(5) .
C37 C36 1.528(4) .
C37 C38 1.515(5) .
C39 C38 1.501(5) .
C8 C10 1.529(4) .

loop_
_geom_torsion_atom_site_label_1
_geom_torsion_atom_site_label_2
_geom_torsion_atom_site_label_3
_geom_torsion_atom_site_label_4
_geom_torsion
_geom_torsion_site_symmetry_1
_geom_torsion_site_symmetry_4
K1 O1 C32 C33 169.29(19) . .
K1 O1 C35 C34 -152.7(2) . .
K1 N3 N2 P1 -158.44(19) 1_565 .
K1 N3 N4 C24 168.3(2) 1_565 .
K1 O2 C36 C37 178.72(17) . .
K1 O2 C39 C38 -163.0(2) . .
K1 N4 C24 C30 167.8(2) 1_565 .
K1 N4 C24 C25 -14.2(4) 1_565 .
K1 C14 C13 C12 -69.8(2) . .
K1 C14 C15 C17 18.9(3) . .
K1 C14 C15 C16 -104.4(2) . .
K1 C13 C12 C11 -78.1(2) . .
K1 C12 C11 C7 -78.5(2) . .
P1 C2 C1 N1 0.8(4) . .
P1 C2 C1 C5 177.62(19) . .
P1 C2 C3 C4 163.74(19) . .
O1 C35 C34 C33 -37.0(3) . .
N3 N4 C24 C30 8.0(4) . .
N3 N4 C24 C25 -174.0(2) . .
O2 C39 C38 C37 -39.3(3) . .
N2 P1 C2 C1 -149.2(2) . .
N2 P1 C2 C3 29.0(2) . .
N2 P1 C18 C20 50.2(2) . .
N2 P1 C18 C19 -73.5(2) . .
N2 P1 C21 C23 -179.33(18) . .
N2 P1 C21 C22 -56.9(2) . .
N2 N3 N4 K1 13.9(2) . 1_565
N2 N3 N4 C24 -177.7(2) . .
N4 N3 N2 K1 -14.9(2) . 1_565
N4 N3 N2 P1 -173.38(17) . .
N4 C24 C30 C29 176.0(2) . .
N4 C24 C30 C31 -3.9(4) . .
N4 C24 C25 C26 4.3(3) . .
N4 C24 C25 C27 -177.0(2) . .
N1 C6 C14 K1 -116.9(2) . .
N1 C6 C14 C13 -176.2(2) . .
N1 C6 C14 C15 3.4(3) . .
N1 C6 C7 C11 176.4(2) . .
N1 C6 C7 C8 -1.6(4) . .
N1 C1 C5 C4 -163.7(2) . .
C2 P1 N2 K1 50.74(19) . 1_565
C2 P1 N2 N3 -162.10(17) . .
C2 P1 C18 C20 -67.0(2) . .
C2 P1 C18 C19 169.29(18) . .
C2 P1 C21 C23 -62.0(2) . .
C2 P1 C21 C22 60.4(2) . .
C2 C1 C5 C4 19.2(3) . .
C2 C3 C4 C5 28.9(3) . .
C24 C30 C29 C28 1.4(4) . .
C24 C25 C27 C28 0.1(4) . .
C30 C24 C25 C26 -177.5(2) . .
C30 C24 C25 C27 1.2(4) . .
C30 C29 C28 C27 -0.1(4) . .
C6 N1 C1 C2 -178.7(2) . .
C6 N1 C1 C5 4.9(4) . .
C6 C14 C13 K1 69.7(2) . .
C6 C14 C13 C12 -0.1(4) . .
C6 C14 C15 C17 -82.9(3) . .
C6 C14 C15 C16 153.8(2) . .
C6 C7 C11 K1 -69.0(2) . .
C6 C7 C11 C12 -0.7(4) . .
C6 C7 C8 C9 90.5(3) . .
C6 C7 C8 C10 -146.3(2) . .
C14 C6 C7 C11 2.1(4) . .
C14 C6 C7 C8 -176.0(2) . .
C14 C13 C12 K1 79.7(2) . .
C14 C13 C12 C11 1.5(4) . .
C1 N1 C6 C14 -110.6(3) . .
C1 N1 C6 C7 75.1(3) . .
C1 C2 C3 C4 -17.7(3) . .
C1 C5 C4 C3 -29.9(3) . .
C25 C24 C30 C29 -1.9(4) . .
C25 C24 C30 C31 178.1(2) . .
C13 C14 C15 C17 96.7(3) . .
C13 C14 C15 C16 -26.6(3) . .
C13 C12 C11 K1 77.4(2) . .
C13 C12 C11 C7 -1.1(4) . .
C3 C2 C1 N1 -177.6(2) . .
C3 C2 C1 C5 -0.8(3) . .
C18 P1 N2 K1 -70.20(19) . 1_565
C18 P1 N2 N3 76.97(19) . .
C18 P1 C2 C1 -28.9(3) . .
C18 P1 C2 C3 149.34(19) . .
C18 P1 C21 C23 60.6(2) . .
C18 P1 C21 C22 -176.97(18) . .
C21 P1 N2 K1 172.25(15) . 1_565
C21 P1 N2 N3 -40.6(2) . .
C21 P1 C2 C1 90.8(2) . .
C21 P1 C2 C3 -91.0(2) . .
C21 P1 C18 C20 169.94(18) . .
C21 P1 C18 C19 46.2(2) . .
C15 C14 C13 K1 -109.9(2) . .
C15 C14 C13 C12 -179.7(2) . .
C29 C28 C27 C25 -0.6(5) . .
C7 C6 C14 K1 57.6(2) . .
C7 C6 C14 C13 -1.7(4) . .
C7 C6 C14 C15 177.9(2) . .
C11 C7 C8 C9 -87.5(3) . .
C11 C7 C8 C10 35.6(3) . .
C31 C30 C29 C28 -178.7(3) . .
C32 O1 C35 C34 39.3(3) . .
C32 C33 C34 C35 21.1(3) . .
C26 C25 C27 C28 178.8(3) . .
C35 O1 C32 C33 -25.2(3) . .
C36 O2 C39 C38 32.9(3) . .
C36 C37 C38 C39 30.2(3) . .
C39 O2 C36 C37 -13.0(3) . .
C8 C7 C11 K1 109.1(2) . .
C8 C7 C11 C12 177.4(2) . .
C34 C33 C32 O1 1.4(3) . .
C38 C37 C36 O2 -11.5(3) . .
